data_4037697
loop_
_publ_author_name
'Chang, Meng-Yang'
'Tsai, Yu-Lin'
'Chang, Yu-Lun'

_publ_section_title
;
 Gram-Scale Synthesis of 3-Sulfonyl Flavanones.
;
_journal_name_full 'The Journal of organic chemistry'
_journal_paper_doi 10.1021/acs.joc.9b02980
_journal_year 2019
_chemical_absolute_configuration rm
_chemical_formula_sum 'C22 H17 Br O4 S'
_chemical_formula_weight 457.32
_space_group_crystal_system orthorhombic
_space_group_IT_number 19
_space_group_name_Hall 'P 2ac 2ab'
_space_group_name_H-M_alt 'P 21 21 21'
_atom_sites_solution_hydrogens geom
_audit_creation_method SHELXL-2014/6
_cell_angle_alpha 90
_cell_angle_beta 90
_cell_angle_gamma 90
_cell_formula_units_Z 4
_cell_length_a 8.6975(7)
_cell_length_b 11.1079(9)
_cell_length_c 19.6779(17)
_cell_measurement_reflns_used 4203
_cell_measurement_temperature 100(2)
_cell_measurement_theta_max 25.9815
_cell_measurement_theta_min 2.5603
_cell_volume 1901.1(3)
_computing_cell_refinement 'SAINT V8.34A (Bruker AXS Inc., 2013)'
_computing_data_collection 'Bruker APEX2'
_computing_data_reduction 'SAINT V8.34A (Bruker AXS Inc., 2013)'
_computing_molecular_graphics 'Bruker SHELXTL'
_computing_publication_material 'Bruker SHELXTL'
_computing_structure_refinement 'SHELXL-2014/6 (Sheldrick, 2014)'
_diffrn_ambient_temperature 100(2)
_diffrn_detector_area_resol_mean 8.3333
_diffrn_measured_fraction_theta_full 0.999
_diffrn_measured_fraction_theta_max 0.997
_diffrn_measurement_device_type 'Bruker APEX-II CCD'
_diffrn_measurement_method '\f and \w scans'
_diffrn_radiation_type MoK\a
_diffrn_radiation_wavelength 0.71073
_diffrn_reflns_av_R_equivalents 0.0483
_diffrn_reflns_av_unetI/netI 0.0515
_diffrn_reflns_Laue_measured_fraction_full 0.999
_diffrn_reflns_Laue_measured_fraction_max 0.997
_diffrn_reflns_limit_h_max 10
_diffrn_reflns_limit_h_min -9
_diffrn_reflns_limit_k_max 13
_diffrn_reflns_limit_k_min -13
_diffrn_reflns_limit_l_max 24
_diffrn_reflns_limit_l_min -24
_diffrn_reflns_number 15695
_diffrn_reflns_point_group_measured_fraction_full 0.999
_diffrn_reflns_point_group_measured_fraction_max 0.995
_diffrn_reflns_theta_full 25.242
_diffrn_reflns_theta_max 26.508
_diffrn_reflns_theta_min 2.070
_exptl_absorpt_coefficient_mu 2.299
_exptl_absorpt_correction_T_max 0.9485
_exptl_absorpt_correction_T_min 0.8003
_exptl_absorpt_correction_type multi-scan
_exptl_absorpt_process_details 'SADABS V2014/4 (Bruker AXS Inc.)'
_exptl_crystal_colour Colorless
_exptl_crystal_density_diffrn 1.598
_exptl_crystal_density_meas ?
_exptl_crystal_density_method 'not measured'
_exptl_crystal_description Tabullar
_exptl_crystal_F_000 928
_exptl_crystal_size_max 0.25
_exptl_crystal_size_mid 0.25
_exptl_crystal_size_min 0.12
_refine_diff_density_max 0.445
_refine_diff_density_min -0.277
_refine_diff_density_rms 0.060
_refine_ls_abs_structure_details
;
 Flack x determined using 1404 quotients [(I+)-(I-)]/[(I+)+(I-)]
 (Parsons, Flack and Wagner, Acta Cryst. B69 (2013) 249-259).
;
_refine_ls_abs_structure_Flack 0.011(6)
_refine_ls_extinction_method none
_refine_ls_goodness_of_fit_ref 1.012
_refine_ls_hydrogen_treatment constr
_refine_ls_matrix_type full
_refine_ls_number_parameters 254
_refine_ls_number_reflns 3914
_refine_ls_number_restraints 0
_refine_ls_restrained_S_all 1.012
_refine_ls_R_factor_all 0.0342
_refine_ls_R_factor_gt 0.0283
_refine_ls_shift/su_max 0.004
_refine_ls_shift/su_mean 0.000
_refine_ls_structure_factor_coef Fsqd
_refine_ls_weighting_details 'w=1/[\s^2^(Fo^2^)+(0.0164P)^2^] where P=(Fo^2^+2Fc^2^)/3'
_refine_ls_weighting_scheme calc
_refine_ls_wR_factor_gt 0.0543
_refine_ls_wR_factor_ref 0.0561
_reflns_Friedel_coverage 0.744
_reflns_Friedel_fraction_full 0.999
_reflns_Friedel_fraction_max 0.993
_reflns_number_gt 3545
_reflns_number_total 3914
_reflns_threshold_expression 'I > 2\s(I)'
_cod_data_source_file jo9b02980_si_001.cif
_cod_data_source_block 171159LT
_cod_depositor_comments
;
The following automatic conversions were performed:

data item '_exptl_crystal_density_meas' value 'not measured' was
changed to '?' -- the value is perceived as not measured.

Automatic conversion script
Id: cif_fix_values 7556 2019-12-06 15:28:31Z antanas 
;
_cod_database_code 4037697
_shelx_space_group_comment
;
The symmetry employed for this shelxl refinement is uniquely defined
by the following loop, which should always be used as a source of
symmetry information in preference to the above space-group names.
They are only intended as comments.
;
_shelxl_version_number 2014/6

loop_
_space_group_symop_operation_xyz
'x, y, z'
'x+1/2, -y+1/2, -z'
'-x, y+1/2, -z+1/2'
'-x+1/2, -y, z+1/2'

loop_
_atom_site_label
_atom_site_type_symbol
_atom_site_fract_x
_atom_site_fract_y
_atom_site_fract_z
_atom_site_U_iso_or_equiv
_atom_site_adp_type
_atom_site_occupancy
_atom_site_site_symmetry_order
_atom_site_calc_flag
_atom_site_refinement_flags_posn
_atom_site_refinement_flags_adp
Br1 Br -0.04089(4) 0.73489(3) 0.98416(2) 0.02173(11) Uani 1 1 d . .
S1 S 0.05031(11) 0.94888(7) 0.81179(5) 0.0160(2) Uani 1 1 d . .
O1 O -0.1051(3) 0.9074(2) 0.82022(15) 0.0243(7) Uani 1 1 d . .
O2 O 0.0949(3) 1.0639(2) 0.83904(14) 0.0224(6) Uani 1 1 d . .
O3 O 0.4174(3) 0.9275(2) 0.87137(13) 0.0209(6) Uani 1 1 d . .
O4 O 0.1642(3) 0.6675(2) 0.77440(13) 0.0141(6) Uani 1 1 d . .
C1 C 0.2917(4) 0.4709(3) 0.99939(19) 0.0183(9) Uani 1 1 d . .
H1 H 0.3308 0.4203 1.0342 0.022 Uiso 1 1 calc R U
C2 C 0.1761(4) 0.5529(3) 1.0139(2) 0.0169(8) Uani 1 1 d . .
H6 H 0.1342 0.5583 1.0584 0.020 Uiso 1 1 calc R U
C3 C 0.1230(4) 0.6266(3) 0.96251(19) 0.0148(8) Uani 1 1 d . .
C4 C 0.1807(4) 0.6230(3) 0.8966(2) 0.0136(8) Uani 1 1 d . .
C5 C 0.1203(4) 0.7077(3) 0.84137(18) 0.0131(8) Uani 1 1 d . .
H7 H 0.0055 0.7059 0.8436 0.016 Uiso 1 1 calc R U
C6 C 0.1707(4) 0.8378(3) 0.8544(2) 0.0144(8) Uani 1 1 d . .
H12 H 0.1582 0.8520 0.9042 0.017 Uiso 1 1 calc R U
C7 C 0.0979(4) 0.9435(3) 0.72475(19) 0.0136(8) Uani 1 1 d . .
C8 C 0.0267(4) 0.8601(3) 0.68302(19) 0.0196(8) Uani 1 1 d . .
H15 H -0.0507 0.8084 0.7006 0.023 Uiso 1 1 calc R U
C9 C 0.0695(5) 0.8525(3) 0.6154(2) 0.0259(10) Uani 1 1 d . .
H16 H 0.0213 0.7951 0.5867 0.031 Uiso 1 1 calc R U
C10 C 0.1821(5) 0.9280(4) 0.5889(2) 0.0247(10) Uani 1 1 d . .
C11 C 0.2285(5) 0.9184(4) 0.5153(3) 0.0399(12) Uani 1 1 d . .
H2 H 0.2327 0.8335 0.5020 0.060 Uiso 1 1 calc R U
H17 H 0.3301 0.9551 0.5090 0.060 Uiso 1 1 calc R U
H3 H 0.1531 0.9606 0.4870 0.060 Uiso 1 1 calc R U
C12 C 0.3400(4) 0.8562(3) 0.83884(19) 0.0134(8) Uani 1 1 d . .
C13 C 0.3987(4) 0.7867(3) 0.78123(19) 0.0137(8) Uani 1 1 d . .
C14 C 0.3049(4) 0.7020(3) 0.74956(19) 0.0128(8) Uani 1 1 d . .
C15 C 0.3505(4) 0.4628(3) 0.9337(2) 0.0182(9) Uani 1 1 d . .
H5 H 0.4283 0.4055 0.9235 0.022 Uiso 1 1 calc R U
C16 C 0.2955(4) 0.5383(3) 0.8829(2) 0.0151(8) Uani 1 1 d . .
H4 H 0.3365 0.5324 0.8383 0.018 Uiso 1 1 calc R U
C17 C 0.3499(4) 0.6463(3) 0.6893(2) 0.0179(8) Uani 1 1 d . .
H11 H 0.2848 0.5900 0.6671 0.022 Uiso 1 1 calc R U
C18 C 0.4936(4) 0.6758(3) 0.6626(2) 0.0210(9) Uani 1 1 d . .
H10 H 0.5258 0.6395 0.6212 0.025 Uiso 1 1 calc R U
C19 C 0.5901(4) 0.7564(3) 0.6946(2) 0.0221(9) Uani 1 1 d . .
H9 H 0.6883 0.7735 0.6757 0.027 Uiso 1 1 calc R U
C20 C 0.5445(4) 0.8122(3) 0.75372(19) 0.0183(8) Uani 1 1 d . .
H8 H 0.6111 0.8675 0.7758 0.022 Uiso 1 1 calc R U
C21 C 0.2097(4) 1.0202(3) 0.6996(2) 0.0174(9) Uani 1 1 d . .
H14 H 0.2578 1.0775 0.7284 0.021 Uiso 1 1 calc R U
C22 C 0.2503(5) 1.0121(4) 0.6317(2) 0.0248(10) Uani 1 1 d . .
H13 H 0.3262 1.0651 0.6140 0.030 Uiso 1 1 calc R U

loop_
_atom_site_aniso_label
_atom_site_aniso_U_11
_atom_site_aniso_U_22
_atom_site_aniso_U_33
_atom_site_aniso_U_23
_atom_site_aniso_U_13
_atom_site_aniso_U_12
Br1 0.02355(18) 0.02119(18) 0.0204(2) 0.00350(16) 0.01040(18) 0.00770(16)
S1 0.0155(4) 0.0144(4) 0.0181(5) 0.0015(4) 0.0011(4) 0.0037(4)
O1 0.0153(13) 0.0280(15) 0.0296(18) 0.0023(14) 0.0047(13) 0.0060(11)
O2 0.0328(16) 0.0125(13) 0.0219(16) 0.0002(11) 0.0018(13) 0.0057(11)
O3 0.0236(15) 0.0202(13) 0.0187(15) 0.0003(12) -0.0076(12) -0.0055(11)
O4 0.0141(13) 0.0163(13) 0.0119(14) -0.0021(11) 0.0017(11) -0.0036(10)
C1 0.0209(19) 0.0188(19) 0.015(3) 0.0070(16) -0.0006(16) 0.0012(15)
C2 0.0189(18) 0.0172(18) 0.014(2) 0.0010(18) 0.0040(18) -0.0005(14)
C3 0.0130(17) 0.0116(18) 0.020(2) -0.0018(15) 0.0026(16) -0.0016(14)
C4 0.0134(18) 0.0115(17) 0.016(2) -0.0021(16) 0.0006(16) -0.0036(14)
C5 0.0125(17) 0.0173(19) 0.0095(19) -0.0028(15) 0.0044(15) -0.0012(14)
C6 0.0179(19) 0.0137(18) 0.012(2) 0.0010(16) 0.0014(17) 0.0016(15)
C7 0.0111(17) 0.0161(18) 0.014(2) 0.0030(16) -0.0024(15) 0.0049(14)
C8 0.0170(19) 0.0193(18) 0.022(2) 0.0037(16) -0.0068(19) 0.0012(16)
C9 0.030(2) 0.023(2) 0.024(2) -0.0054(18) -0.014(2) 0.0078(18)
C10 0.025(2) 0.032(2) 0.018(2) 0.002(2) -0.0037(19) 0.0186(19)
C11 0.043(3) 0.056(3) 0.021(3) 0.002(3) -0.002(2) 0.021(2)
C12 0.0185(19) 0.0094(17) 0.012(2) 0.0025(15) -0.0032(17) 0.0004(15)
C13 0.0118(16) 0.0124(18) 0.017(2) 0.0063(15) -0.0011(15) 0.0009(14)
C14 0.0121(17) 0.0115(18) 0.015(2) 0.0014(15) 0.0027(15) 0.0039(13)
C15 0.019(2) 0.0133(18) 0.022(2) 0.0002(17) 0.0005(17) 0.0016(16)
C16 0.0187(19) 0.0135(18) 0.013(2) -0.0021(16) 0.0041(16) -0.0015(15)
C17 0.025(2) 0.0130(18) 0.016(2) 0.0001(16) 0.0025(18) 0.0006(15)
C18 0.026(2) 0.0156(18) 0.022(2) 0.0023(16) 0.0114(17) 0.0064(15)
C19 0.0152(17) 0.023(2) 0.029(2) 0.015(2) 0.0093(16) 0.0053(16)
C20 0.0141(17) 0.0156(17) 0.025(2) 0.0090(15) -0.005(2) -0.0015(16)
C21 0.0182(18) 0.0149(19) 0.019(2) 0.0008(17) -0.0039(17) 0.0019(15)
C22 0.022(2) 0.026(2) 0.026(3) 0.009(2) 0.000(2) 0.0058(18)

loop_
_atom_type_symbol
_atom_type_description
_atom_type_scat_dispersion_real
_atom_type_scat_dispersion_imag
_atom_type_scat_source
C C 0.0033 0.0016 'International Tables Vol C Tables 4.2.6.8 and 6.1.1.4'
H H 0.0000 0.0000 'International Tables Vol C Tables 4.2.6.8 and 6.1.1.4'
O O 0.0106 0.0060 'International Tables Vol C Tables 4.2.6.8 and 6.1.1.4'
S S 0.1246 0.1234 'International Tables Vol C Tables 4.2.6.8 and 6.1.1.4'
Br Br -0.2901 2.4595 'International Tables Vol C Tables 4.2.6.8 and 6.1.1.4'

loop_
_geom_angle_atom_site_label_1
_geom_angle_atom_site_label_2
_geom_angle_atom_site_label_3
_geom_angle
O1 S1 O2 119.67(17)
O1 S1 C7 108.77(17)
O2 S1 C7 109.22(17)
O1 S1 C6 105.69(16)
O2 S1 C6 105.95(16)
C7 S1 C6 106.77(17)
C14 O4 C5 118.3(3)
C2 C1 C15 120.0(4)
C2 C1 H1 120.0
C15 C1 H1 120.0
C3 C2 C1 118.8(4)
C3 C2 H6 120.6
C1 C2 H6 120.6
C2 C3 C4 123.0(3)
C2 C3 Br1 117.3(3)
C4 C3 Br1 119.6(3)
C3 C4 C16 117.2(3)
C3 C4 C5 121.4(3)
C16 C4 C5 121.5(3)
O4 C5 C4 111.6(3)
O4 C5 C6 111.6(3)
C4 C5 C6 111.3(3)
O4 C5 H7 107.3
C4 C5 H7 107.3
C6 C5 H7 107.3
C12 C6 C5 111.8(3)
C12 C6 S1 112.0(2)
C5 C6 S1 113.4(2)
C12 C6 H12 106.4
C5 C6 H12 106.4
S1 C6 H12 106.4
C8 C7 C21 120.9(4)
C8 C7 S1 119.6(3)
C21 C7 S1 119.4(3)
C9 C8 C7 119.4(4)
C9 C8 H15 120.3
C7 C8 H15 120.3
C8 C9 C10 120.9(4)
C8 C9 H16 119.5
C10 C9 H16 119.5
C9 C10 C22 118.6(4)
C9 C10 C11 120.5(4)
C22 C10 C11 120.9(4)
C10 C11 H2 109.5
C10 C11 H17 109.5
H2 C11 H17 109.5
C10 C11 H3 109.5
H2 C11 H3 109.5
H17 C11 H3 109.5
O3 C12 C13 123.8(3)
O3 C12 C6 121.1(3)
C13 C12 C6 115.1(3)
C14 C13 C20 119.4(3)
C14 C13 C12 119.9(3)
C20 C13 C12 120.4(3)
O4 C14 C13 123.5(3)
O4 C14 C17 115.5(3)
C13 C14 C17 121.1(3)
C16 C15 C1 120.1(3)
C16 C15 H5 120.0
C1 C15 H5 120.0
C15 C16 C4 121.0(4)
C15 C16 H4 119.5
C4 C16 H4 119.5
C14 C17 C18 117.9(4)
C14 C17 H11 121.0
C18 C17 H11 121.0
C19 C18 C17 121.7(4)
C19 C18 H10 119.1
C17 C18 H10 119.1
C20 C19 C18 120.2(3)
C20 C19 H9 119.9
C18 C19 H9 119.9
C19 C20 C13 119.6(3)
C19 C20 H8 120.2
C13 C20 H8 120.2
C22 C21 C7 119.0(4)
C22 C21 H14 120.5
C7 C21 H14 120.5
C21 C22 C10 121.2(4)
C21 C22 H13 119.4
C10 C22 H13 119.4

loop_
_geom_bond_atom_site_label_1
_geom_bond_atom_site_label_2
_geom_bond_distance
Br1 C3 1.913(3)
S1 O1 1.438(3)
S1 O2 1.438(3)
S1 C7 1.763(4)
S1 C6 1.822(4)
O3 C12 1.221(4)
O4 C14 1.372(4)
O4 C5 1.443(4)
C1 C2 1.386(5)
C1 C15 1.394(5)
C1 H1 0.9500
C2 C3 1.380(5)
C2 H6 0.9500
C3 C4 1.391(5)
C4 C16 1.398(5)
C4 C5 1.531(5)
C5 C6 1.531(5)
C5 H7 1.0000
C6 C12 1.517(5)
C6 H12 1.0000
C7 C8 1.384(5)
C7 C21 1.385(5)
C8 C9 1.384(5)
C8 H15 0.9500
C9 C10 1.390(6)
C9 H16 0.9500
C10 C22 1.391(6)
C10 C11 1.508(6)
C11 H2 0.9800
C11 H17 0.9800
C11 H3 0.9800
C12 C13 1.464(5)
C13 C14 1.393(5)
C13 C20 1.408(5)
C14 C17 1.394(5)
C15 C16 1.389(5)
C15 H5 0.9500
C16 H4 0.9500
C17 C18 1.396(5)
C17 H11 0.9500
C18 C19 1.379(5)
C18 H10 0.9500
C19 C20 1.377(5)
C19 H9 0.9500
C20 H8 0.9500
C21 C22 1.385(6)
C21 H14 0.9500
C22 H13 0.9500
